data_2229784
loop_
_publ_author_name
'Meng, Yan'

_publ_section_title
;
 Poly[(\m-2-hydroxy-3,5-dinitrobenzoato)rubidium]
;
_journal_coeditor_code OM2407
_journal_issue 4
_journal_name_full 'Acta Crystallographica Section E'
_journal_page_first m454
_journal_paper_doi 10.1107/S1600536811008476
_journal_volume 67
_journal_year 2011
_chemical_formula_iupac '[Rb (C7 H3 N2 O7)]'
_chemical_formula_moiety 'C7 H3 N2 O7 Rb'
_chemical_formula_sum 'C7 H3 N2 O7 Rb'
_chemical_formula_weight 312.58
_chemical_name_systematic
;
Poly[(\m-2-hydroxy-3,5-dinitrobenzoato)rubidium]
;
_space_group_IT_number 14
_symmetry_cell_setting monoclinic
_symmetry_space_group_name_Hall '-P 2ybc'
_symmetry_space_group_name_H-M 'P 1 21/c 1'
_atom_sites_solution_hydrogens geom
_atom_sites_solution_primary direct
_atom_sites_solution_secondary difmap
_audit_creation_method SHELXL-97
_cell_angle_alpha 90.00
_cell_angle_beta 95.10(3)
_cell_angle_gamma 90.00
_cell_formula_units_Z 4
_cell_length_a 7.5957(15)
_cell_length_b 7.2971(15)
_cell_length_c 17.036(3)
_cell_measurement_reflns_used 3447
_cell_measurement_temperature 293(2)
_cell_measurement_theta_max 25.35
_cell_measurement_theta_min 3.04
_cell_volume 940.5(3)
_computing_cell_refinement 'SAINT (Bruker, 2002)'
_computing_data_collection 'SMART (Bruker, 2002)'
_computing_data_reduction 'SAINT(Bruker, 2002)'
_computing_molecular_graphics 'SHELXTL (Sheldrick, 2008)'
_computing_publication_material 'SHELXTL (Sheldrick, 2008)'
_computing_structure_refinement 'SHELXL97 (Sheldrick, 2008)'
_computing_structure_solution 'SHELXS97 (Sheldrick, 2008)'
_diffrn_ambient_temperature 293(2)
_diffrn_measured_fraction_theta_full 0.999
_diffrn_measured_fraction_theta_max 0.999
_diffrn_measurement_device_type 'Bruker SMART CCD'
_diffrn_measurement_method '\f and \w'
_diffrn_radiation_monochromator graphite
_diffrn_radiation_source 'fine-focus sealed tube'
_diffrn_radiation_type MoK\a
_diffrn_radiation_wavelength 0.71073
_diffrn_reflns_av_R_equivalents 0.0652
_diffrn_reflns_av_sigmaI/netI 0.0451
_diffrn_reflns_limit_h_max 9
_diffrn_reflns_limit_h_min -9
_diffrn_reflns_limit_k_max 8
_diffrn_reflns_limit_k_min -7
_diffrn_reflns_limit_l_max 20
_diffrn_reflns_limit_l_min -18
_diffrn_reflns_number 8781
_diffrn_reflns_theta_full 25.35
_diffrn_reflns_theta_max 25.35
_diffrn_reflns_theta_min 3.04
_diffrn_standards_decay_% 0
_diffrn_standards_interval_count 460
_diffrn_standards_number 2
_exptl_absorpt_coefficient_mu 5.295
_exptl_absorpt_correction_T_max 0.548
_exptl_absorpt_correction_T_min 0.219
_exptl_absorpt_correction_type multi-scan
_exptl_absorpt_process_details '(SADABS; Sheldrick, 1996)'
_exptl_crystal_colour Yellow
_exptl_crystal_density_diffrn 2.208
_exptl_crystal_density_method 'not measured'
_exptl_crystal_description Block
_exptl_crystal_F_000 608
_exptl_crystal_size_max 0.64
_exptl_crystal_size_mid 0.60
_exptl_crystal_size_min 0.20
_refine_diff_density_max 0.590
_refine_diff_density_min -1.283
_refine_ls_extinction_method none
_refine_ls_goodness_of_fit_ref 1.067
_refine_ls_hydrogen_treatment constr
_refine_ls_matrix_type full
_refine_ls_number_parameters 154
_refine_ls_number_reflns 1715
_refine_ls_number_restraints 0
_refine_ls_restrained_S_all 1.067
_refine_ls_R_factor_all 0.0494
_refine_ls_R_factor_gt 0.0437
_refine_ls_shift/su_max 0.001
_refine_ls_shift/su_mean 0.000
_refine_ls_structure_factor_coef Fsqd
_refine_ls_weighting_details 'calc w=1/[\s^2^(Fo^2^)+(0.0621P)^2^] where P=(Fo^2^+2Fc^2^)/3'
_refine_ls_weighting_scheme calc
_refine_ls_wR_factor_gt 0.1037
_refine_ls_wR_factor_ref 0.1074
_reflns_number_gt 1548
_reflns_number_total 1715
_reflns_threshold_expression I>2sigma(I)
_cod_data_source_file om2407.cif
_cod_data_source_block I
_cod_original_sg_symbol_H-M 'P 21/c'
_cod_database_code 2229784
_cod_database_fobs_code 2229784

loop_
_symmetry_equiv_pos_as_xyz
'x, y, z'
'-x, y+1/2, -z+1/2'
'-x, -y, -z'
'x, -y-1/2, z-1/2'

loop_
_atom_site_type_symbol
_atom_site_label
_atom_site_fract_x
_atom_site_fract_y
_atom_site_fract_z
_atom_site_U_iso_or_equiv
_atom_site_adp_type
_atom_site_calc_flag
_atom_site_refinement_flags
_atom_site_occupancy
_atom_site_disorder_assembly
_atom_site_disorder_group
Rb Rb1 1.61252(5) 1.14921(5) 0.20167(2) 0.0369(2) Uani d . 1 . .
C C1 1.2759(5) 0.8926(5) 0.1057(2) 0.0273(8) Uani d . 1 . .
C C2 1.1105(5) 0.8137(5) 0.0645(2) 0.0242(8) Uani d . 1 . .
C C3 1.0990(5) 0.7877(5) -0.0199(2) 0.0241(8) Uani d . 1 . .
C C4 0.9370(5) 0.7063(5) -0.0527(2) 0.0247(8) Uani d . 1 . .
C C5 0.8025(5) 0.6593(4) -0.0081(2) 0.0251(8) Uani d . 1 . .
H H5 0.6998 0.6056 -0.0314 0.030 Uiso calc R 1 . .
C C6 0.8215(5) 0.6929(5) 0.0721(2) 0.0248(8) Uani d . 1 . .
C C7 0.9735(5) 0.7708(5) 0.1085(2) 0.0240(8) Uani d . 1 . .
H H7 0.9826 0.7939 0.1624 0.029 Uiso calc R 1 . .
N N1 0.9095(5) 0.6663(4) -0.13724(19) 0.0310(8) Uani d . 1 . .
N N2 0.6787(5) 0.6448(4) 0.1190(2) 0.0335(8) Uani d . 1 . .
O O1 1.2938(4) 0.9117(4) 0.17699(15) 0.0361(7) Uani d . 1 . .
O O2 1.3980(3) 0.9418(4) 0.06105(15) 0.0377(7) Uani d . 1 . .
O O3 1.0271(5) 0.6878(6) -0.17888(19) 0.0680(11) Uani d . 1 . .
O O4 0.7641(5) 0.6080(5) -0.16227(18) 0.0562(9) Uani d . 1 . .
O O5 0.5666(4) 0.5376(5) 0.09310(19) 0.0554(9) Uani d . 1 . .
O O6 0.6775(4) 0.7154(5) 0.18481(17) 0.0500(8) Uani d . 1 . .
O O7 1.2245(4) 0.8369(4) -0.05933(16) 0.0356(7) Uani d . 1 . .
H H7A 1.3073 0.8813 -0.0282 0.053 Uiso d R 1 . .

loop_
_atom_site_aniso_label
_atom_site_aniso_U_11
_atom_site_aniso_U_22
_atom_site_aniso_U_33
_atom_site_aniso_U_12
_atom_site_aniso_U_13
_atom_site_aniso_U_23
Rb1 0.0346(3) 0.0485(3) 0.0288(3) -0.01148(17) 0.0097(2) -0.00679(15)
C1 0.022(2) 0.0290(18) 0.031(2) -0.0011(16) 0.0012(16) 0.0035(15)
C2 0.023(2) 0.0228(17) 0.027(2) -0.0013(15) 0.0019(16) 0.0008(14)
C3 0.025(2) 0.0243(17) 0.0238(18) 0.0021(16) 0.0059(15) 0.0050(15)
C4 0.031(2) 0.0272(18) 0.0160(17) 0.0016(16) 0.0020(15) 0.0024(14)
C5 0.020(2) 0.0239(18) 0.031(2) -0.0034(14) -0.0018(16) 0.0013(14)
C6 0.021(2) 0.0265(17) 0.028(2) -0.0020(15) 0.0036(15) 0.0017(15)
C7 0.027(2) 0.0227(17) 0.0233(17) -0.0006(15) 0.0049(15) 0.0017(14)
N1 0.032(2) 0.0367(19) 0.0237(17) -0.0022(14) 0.0004(16) 0.0025(13)
N2 0.026(2) 0.042(2) 0.033(2) -0.0057(15) 0.0073(16) 0.0027(14)
O1 0.0316(16) 0.0488(17) 0.0275(15) -0.0104(14) 0.0005(12) -0.0017(12)
O2 0.0226(14) 0.0557(18) 0.0351(15) -0.0144(14) 0.0048(11) 0.0052(13)
O3 0.042(2) 0.136(4) 0.0265(17) -0.015(2) 0.0110(16) -0.0129(18)
O4 0.054(2) 0.086(2) 0.0274(16) -0.0344(19) -0.0043(15) -0.0013(15)
O5 0.0378(18) 0.070(2) 0.060(2) -0.0309(17) 0.0149(15) -0.0087(17)
O6 0.0384(19) 0.086(2) 0.0284(16) -0.0061(17) 0.0174(13) -0.0040(16)
O7 0.0283(17) 0.0526(18) 0.0267(15) -0.0122(12) 0.0067(12) 0.0018(11)

loop_
_atom_type_symbol
_atom_type_description
_atom_type_scat_dispersion_real
_atom_type_scat_dispersion_imag
_atom_type_scat_source
C C 0.0033 0.0016 'International Tables Vol C Tables 4.2.6.8 and 6.1.1.4'
H H 0.0000 0.0000 'International Tables Vol C Tables 4.2.6.8 and 6.1.1.4'
O O 0.0106 0.0060 'International Tables Vol C Tables 4.2.6.8 and 6.1.1.4'
N N 0.0061 0.0033 'International Tables Vol C Tables 4.2.6.8 and 6.1.1.4'
Rb Rb -0.9393 2.9676 'International Tables Vol C Tables 4.2.6.8 and 6.1.1.4'

loop_
_geom_angle_atom_site_label_1
_geom_angle_atom_site_label_2
_geom_angle_atom_site_label_3
_geom_angle_site_symmetry_1
_geom_angle_site_symmetry_3
_geom_angle
_geom_angle_publ_flag
O7 Rb1 O1 3_875 2_855 119.80(8) ?
O7 Rb1 O1 3_875 . 108.25(8) ?
O1 Rb1 O1 2_855 . 129.70(4) ?
O7 Rb1 O3 3_875 3_875 53.65(9) ?
O1 Rb1 O3 2_855 3_875 70.22(9) ?
O1 Rb1 O3 . 3_875 160.00(9) ?
O7 Rb1 O6 3_875 2_755 157.29(9) ?
O1 Rb1 O6 2_855 2_755 65.76(9) ?
O1 Rb1 O6 . 2_755 64.16(8) ?
O3 Rb1 O6 3_875 2_755 135.84(10) ?
O7 Rb1 O4 3_875 4_676 119.92(9) ?
O1 Rb1 O4 2_855 4_676 79.29(9) ?
O1 Rb1 O4 . 4_676 89.80(9) ?
O3 Rb1 O4 3_875 4_676 93.04(11) ?
O6 Rb1 O4 2_755 4_676 82.29(9) ?
O7 Rb1 O2 3_875 . 66.53(7) ?
O1 Rb1 O2 2_855 . 161.17(8) ?
O1 Rb1 O2 . . 41.94(7) ?
O3 Rb1 O2 3_875 . 119.98(8) ?
O6 Rb1 O2 2_755 . 101.58(8) ?
O4 Rb1 O2 4_676 . 113.97(9) ?
O7 Rb1 O6 3_875 1_655 82.90(7) ?
O1 Rb1 O6 2_855 1_655 133.80(8) ?
O1 Rb1 O6 . 1_655 62.88(8) ?
O3 Rb1 O6 3_875 1_655 103.08(10) ?
O6 Rb1 O6 2_755 1_655 109.40(9) ?
O4 Rb1 O6 4_676 1_655 54.97(8) ?
O2 Rb1 O6 . 1_655 62.26(8) ?
O7 Rb1 O4 3_875 3_775 103.81(8) ?
O1 Rb1 O4 2_855 3_775 86.82(8) ?
O1 Rb1 O4 . 3_775 67.29(9) ?
O3 Rb1 O4 3_875 3_775 121.68(10) ?
O6 Rb1 O4 2_755 3_775 53.55(8) ?
O4 Rb1 O4 4_676 3_775 135.41(5) ?
O2 Rb1 O4 . 3_775 74.36(8) ?
O6 Rb1 O4 1_655 3_775 129.12(8) ?
O7 Rb1 O5 3_875 1_665 62.09(8) ?
O1 Rb1 O5 2_855 1_665 80.87(8) ?
O1 Rb1 O5 . 1_665 111.55(8) ?
O3 Rb1 O5 3_875 1_665 69.70(10) ?
O6 Rb1 O5 2_755 1_665 99.57(8) ?
O4 Rb1 O5 4_676 1_665 157.25(9) ?
O2 Rb1 O5 . 1_665 88.03(8) ?
O6 Rb1 O5 1_655 1_665 141.57(7) ?
O4 Rb1 O5 3_775 1_665 53.74(8) ?
O1 C1 O2 . . 122.0(3) ?
O1 C1 C2 . . 121.7(3) ?
O2 C1 C2 . . 116.4(3) ?
C7 C2 C3 . . 122.1(3) ?
C7 C2 C1 . . 118.5(3) ?
C3 C2 C1 . . 119.4(3) ?
O7 C3 C4 . . 124.8(3) ?
O7 C3 C2 . . 120.6(3) ?
C4 C3 C2 . . 114.6(3) ?
C5 C4 C3 . . 122.9(3) ?
C5 C4 N1 . . 116.5(3) ?
C3 C4 N1 . . 120.6(3) ?
C4 C5 C6 . . 119.1(3) ?
C4 C5 H5 . . 120.4 ?
C6 C5 H5 . . 120.4 ?
C5 C6 C7 . . 121.7(4) ?
C5 C6 N2 . . 119.0(3) ?
C7 C6 N2 . . 119.2(3) ?
C2 C7 C6 . . 119.5(3) ?
C2 C7 H7 . . 120.3 ?
C6 C7 H7 . . 120.3 ?
O3 N1 O4 . . 122.4(3) ?
O3 N1 C4 . . 120.4(3) ?
O4 N1 C4 . . 117.2(3) ?
O5 N2 O6 . . 122.6(3) ?
O5 N2 C6 . . 119.5(3) ?
O6 N2 C6 . . 117.9(3) ?
C1 O1 Rb1 . 2_845 130.0(3) ?
C1 O1 Rb1 . . 103.0(2) ?
Rb1 O1 Rb1 2_845 . 98.09(8) ?
C1 O2 Rb1 . . 92.0(2) ?
N1 O3 Rb1 . 3_875 148.5(3) ?
N1 O4 Rb1 . 4_475 136.8(3) ?
N1 O4 Rb1 . 3_775 127.5(3) ?
Rb1 O4 Rb1 4_475 3_775 85.29(8) ?
N2 O5 Rb1 . 1_445 107.8(3) ?
N2 O6 Rb1 . 2_745 124.4(2) ?
N2 O6 Rb1 . 1_455 120.3(2) ?
Rb1 O6 Rb1 2_745 1_455 88.53(8) ?
C3 O7 Rb1 . 3_875 151.1(2) ?
C3 O7 H7A . . 109.0 ?
Rb1 O7 H7A 3_875 . 99.6 ?

loop_
_geom_bond_atom_site_label_1
_geom_bond_atom_site_label_2
_geom_bond_site_symmetry_2
_geom_bond_distance
_geom_bond_publ_flag
Rb1 O7 3_875 2.821(3) ?
Rb1 O1 2_855 2.861(3) ?
Rb1 O1 . 2.977(3) ?
Rb1 O3 3_875 3.041(4) ?
Rb1 O6 2_755 3.096(3) ?
Rb1 O4 4_676 3.122(3) ?
Rb1 O2 . 3.161(3) ?
Rb1 O6 1_655 3.221(4) ?
Rb1 O4 3_775 3.381(4) ?
Rb1 O5 1_665 3.385(4) ?
C1 O1 . 1.218(4) ?
C1 O2 . 1.301(5) ?
C1 C2 . 1.498(5) ?
C2 C7 . 1.371(5) ?
C2 C3 . 1.446(5) ?
C3 O7 . 1.266(5) ?
C3 C4 . 1.434(5) ?
C4 C5 . 1.370(5) ?
C4 N1 . 1.465(5) ?
C5 C6 . 1.383(5) ?
C5 H5 . 0.9300 ?
C6 C7 . 1.383(5) ?
C6 N2 . 1.447(5) ?
C7 H7 . 0.9300 ?
N1 O3 . 1.199(5) ?
N1 O4 . 1.224(4) ?
N2 O5 . 1.210(4) ?
N2 O6 . 1.234(4) ?
O1 Rb1 2_845 2.861(3) ?
O3 Rb1 3_875 3.041(4) ?
O4 Rb1 4_475 3.122(3) ?
O4 Rb1 3_775 3.381(4) ?
O5 Rb1 1_445 3.385(4) ?
O6 Rb1 2_745 3.096(3) ?
O6 Rb1 1_455 3.221(4) ?
O7 Rb1 3_875 2.821(3) ?
O7 H7A . 0.8500 ?

loop_
_geom_hbond_atom_site_label_D
_geom_hbond_atom_site_label_H
_geom_hbond_atom_site_label_A
_geom_hbond_site_symmetry_A
_geom_hbond_distance_DH
_geom_hbond_distance_HA
_geom_hbond_distance_DA
_geom_hbond_angle_DHA
O7 H7A O2 . 0.85 1.67 2.459(4) 153
